data_7242942
loop_
_publ_author_name
'Bristow, Jonathan C.'
'Cliff, Stacey V. A.'
'Yang, Songjie'
'Wallis, John D.'

_publ_section_title
;
 Interaction, bond formation or reaction between a dimethylamino group and
 an adjacent alkene or aldehyde group in aromatic systems controlled by
 remote molecular constraints
;
_journal_issue 25
_journal_name_full CrystEngComm
_journal_page_first 4500
_journal_page_last 4512
_journal_paper_doi 10.1039/D1CE00377A
_journal_volume 23
_journal_year 2021
_chemical_formula_moiety 'C25 H21 N O'
_chemical_formula_sum 'C25 H21 N O'
_chemical_formula_weight 351.43
_chemical_melting_point 451.0(10)
_chemical_name_systematic
;
1-Dimethylamino-4,5-diphenylnaphthalene-8-carbaldehyde
;
_space_group_crystal_system monoclinic
_space_group_IT_number 14
_space_group_name_Hall '-P 2yn'
_space_group_name_H-M_alt 'P 1 21/n 1'
_atom_sites_solution_hydrogens geom
_atom_sites_solution_primary dual
_audit_creation_date 2019-09-26
_audit_creation_method
;
Olex2 1.2
(compiled 2018.05.29 svn.r3508 for OlexSys, GUI svn.r5506)
;
_audit_update_record
;
2021-03-09 deposited with the CCDC.	2021-05-27 downloaded from the CCDC.
;
_cell_angle_alpha 90
_cell_angle_beta 108.164(4)
_cell_angle_gamma 90
_cell_formula_units_Z 4
_cell_length_a 12.6676(5)
_cell_length_b 9.9541(3)
_cell_length_c 15.1783(6)
_cell_measurement_reflns_used 6776
_cell_measurement_temperature 150.00(10)
_cell_measurement_theta_max 28.9130
_cell_measurement_theta_min 3.8130
_cell_volume 1818.53(12)
_computing_cell_refinement 'CrysAlisPro 1.171.39.46 (Rigaku OD, 2018)'
_computing_data_collection 'CrysAlisPro 1.171.39.46 (Rigaku OD, 2018)'
_computing_data_reduction 'CrysAlisPro 1.171.39.46 (Rigaku OD, 2018)'
_computing_molecular_graphics 'Olex2 (Dolomanov et al., 2009)'
_computing_publication_material 'Olex2 (Dolomanov et al., 2009)'
_computing_structure_refinement 'ShelXL (Sheldrick, 2015)'
_computing_structure_solution 'ShelXT (Sheldrick, 2015)'
_diffrn_ambient_environment N~2~
_diffrn_ambient_temperature 150.00(10)
_diffrn_detector 'CCD plate'
_diffrn_detector_area_resol_mean 15.9832
_diffrn_detector_type Sapphire3
_diffrn_measured_fraction_theta_full 0.998
_diffrn_measured_fraction_theta_max 0.998
_diffrn_measurement_details
;
List of Runs (angles in degrees, time in seconds):

  # Type    Start    End  Width  t~exp~   \w     \q     \k     \f   Frames
#--------------------------------------------------------------------------
  1  \w      0.00  84.00   1.00   22.50    --   16.24  57.00 150.00   84
  2  \w      0.00  84.00   1.00   22.50    --   16.24  57.00-120.00   84
  3  \w      0.00  84.00   1.00   22.50    --   16.24  57.00 -60.00   84
  4  \w      0.00  84.00   1.00   22.50    --   16.24  57.00  90.00   84
  5  \w    -51.00  33.00   1.00   22.50    --   16.24 -57.00 -60.00   84
  6  \w    -51.00 -26.00   1.00   22.50    --   16.24 -57.00  30.00   25
  7  \w    -51.00  33.00   1.00   22.50    --   16.24 -57.00 150.00   84
;
_diffrn_measurement_device 'four-circle diffractometer'
_diffrn_measurement_device_type 'Xcalibur, Sapphire3, Gemini'
_diffrn_measurement_method '\w scans'
_diffrn_orient_matrix_type 'CrysAlisPro convention (1999,Acta A55,543-557)'
_diffrn_orient_matrix_UB_11 -0.0346187000
_diffrn_orient_matrix_UB_12 -0.0300148000
_diffrn_orient_matrix_UB_13 0.0232737000
_diffrn_orient_matrix_UB_21 -0.0403283000
_diffrn_orient_matrix_UB_22 0.0508370000
_diffrn_orient_matrix_UB_23 -0.0173527000
_diffrn_orient_matrix_UB_31 -0.0254430000
_diffrn_orient_matrix_UB_32 -0.0398594000
_diffrn_orient_matrix_UB_33 -0.0397341000
_diffrn_radiation_monochromator graphite
_diffrn_radiation_probe x-ray
_diffrn_radiation_type MoK\a
_diffrn_radiation_wavelength 0.71073
_diffrn_reflns_av_R_equivalents 0.0267
_diffrn_reflns_av_unetI/netI 0.0211
_diffrn_reflns_Laue_measured_fraction_full 0.998
_diffrn_reflns_Laue_measured_fraction_max 0.998
_diffrn_reflns_limit_h_max 15
_diffrn_reflns_limit_h_min -15
_diffrn_reflns_limit_k_max 12
_diffrn_reflns_limit_k_min -12
_diffrn_reflns_limit_l_max 18
_diffrn_reflns_limit_l_min -18
_diffrn_reflns_number 19390
_diffrn_reflns_point_group_measured_fraction_full 0.998
_diffrn_reflns_point_group_measured_fraction_max 0.998
_diffrn_reflns_theta_full 25.242
_diffrn_reflns_theta_max 26.372
_diffrn_reflns_theta_min 3.385
_diffrn_source 'fine-focus sealed X-ray tube'
_diffrn_source_type 'Enhance (Mo) X-ray Source'
_exptl_absorpt_coefficient_mu 0.078
_exptl_absorpt_correction_T_max 1.000
_exptl_absorpt_correction_T_min 0.842
_exptl_absorpt_correction_type gaussian
_exptl_absorpt_process_details
;
CrysAlisPro 1.171.39.46 (Rigaku Oxford Diffraction, 2018)
Numerical absorption correction based on gaussian integration over
			a multifaceted crystal model
Empirical absorption correction using spherical harmonics,
 implemented in SCALE3 ABSPACK scaling algorithm.
;
_exptl_crystal_colour brown
_exptl_crystal_colour_primary brown
_exptl_crystal_density_diffrn 1.284
_exptl_crystal_description block
_exptl_crystal_F_000 744
_exptl_crystal_recrystallization_method 'Re-crystallisation from solvent: ethyl acetate'
_exptl_crystal_size_max 0.409
_exptl_crystal_size_mid 0.322
_exptl_crystal_size_min 0.099
_refine_diff_density_max 0.669
_refine_diff_density_min -0.323
_refine_diff_density_rms 0.059
_refine_ls_extinction_method none
_refine_ls_goodness_of_fit_ref 1.082
_refine_ls_hydrogen_treatment constr
_refine_ls_matrix_type full
_refine_ls_number_parameters 246
_refine_ls_number_reflns 3708
_refine_ls_number_restraints 0
_refine_ls_restrained_S_all 1.082
_refine_ls_R_factor_all 0.0799
_refine_ls_R_factor_gt 0.0721
_refine_ls_shift/su_max 0.000
_refine_ls_shift/su_mean 0.000
_refine_ls_structure_factor_coef Fsqd
_refine_ls_weighting_details 'w=1/[\s^2^(Fo^2^)+(0.0896P)^2^+1.9864P] where P=(Fo^2^+2Fc^2^)/3'
_refine_ls_weighting_scheme calc
_refine_ls_wR_factor_gt 0.1891
_refine_ls_wR_factor_ref 0.1953
_reflns_Friedel_coverage 0.000
_reflns_number_gt 3300
_reflns_number_total 3708
_reflns_threshold_expression 'I > 2\s(I)'
_cod_data_source_file d1ce00377a2.cif
_cod_data_source_block jb_staceychoabs150k
_cod_depositor_comments
;
The following automatic conversions were performed:

data item '_chemical_melting_point' value '450-452' was changed to
'451.0(10)' -- the average value was taken and precision was
estimated.

Automatic conversion script
Id: cif_fix_values 7556 2019-12-06 15:28:31Z antanas 

 Adding full bibliography for 7242927--7242944.cif.
;
_cod_database_code 7242942
_shelx_shelxl_version_number 2016/6
_chemical_oxdiff_formula 'C25 H21 N1 O1'
_shelx_space_group_comment
;
The symmetry employed for this shelxl refinement is uniquely defined
by the following loop, which should always be used as a source of
symmetry information in preference to the above space-group names.
They are only intended as comments.
;
_reflns_odcompleteness_completeness 99.72
_reflns_odcompleteness_iscentric 1
_reflns_odcompleteness_theta 26.32
_olex2_refinement_description
;
1. Fixed Uiso
 At 1.2 times of:
  All C(H) groups
 At 1.5 times of:
  All C(H,H,H) groups
2.a Aromatic/amide H refined with riding coordinates:
 C2(H2), C3(H3), C7(H7), C8(H8), C14(H14), C15(H15), C16(H16), C17(H17),
 C18(H18), C20(H20), C21(H21), C22(H22), C23(H23), C24(H24), C25(H25)
2.b Idealised Me refined as rotating group:
 C11(H11A,H11B,H11C), C12(H12A,H12B,H12C)
;
_olex2_submission_special_instructions 'No special instructions were received'
_oxdiff_exptl_absorpt_empirical_details
;
Empirical correction (ABSPACK) includes:
- Absorption correction using spherical harmonics
- Frame scaling
;
_oxdiff_exptl_absorpt_empirical_full_max 1.139
_oxdiff_exptl_absorpt_empirical_full_min 0.915

loop_
_space_group_symop_operation_xyz
'x, y, z'
'-x+1/2, y+1/2, -z+1/2'
'-x, -y, -z'
'x-1/2, -y-1/2, z-1/2'

loop_
_atom_site_label
_atom_site_type_symbol
_atom_site_fract_x
_atom_site_fract_y
_atom_site_fract_z
_atom_site_U_iso_or_equiv
_atom_site_adp_type
_atom_site_occupancy
_atom_site_site_symmetry_order
_atom_site_calc_flag
_atom_site_refinement_flags_posn
_atom_site_refinement_flags_adp
_atom_site_refinement_flags_occupancy
_atom_site_disorder_assembly
_atom_site_disorder_group
O1 O 0.65519(15) 0.5473(2) 0.12804(13) 0.0414(5) Uani 1 1 d . . . . .
N1 N 0.68063(16) 0.6357(2) 0.32211(14) 0.0303(5) Uani 1 1 d . . . . .
C1 C 0.57582(19) 0.6414(2) 0.34132(17) 0.0292(5) Uani 1 1 d . . . . .
C2 C 0.5649(2) 0.6566(3) 0.42723(19) 0.0358(6) Uani 1 1 d . . . . .
H2 H 0.627326 0.669630 0.478516 0.043 Uiso 1 1 calc R . . . .
C3 C 0.4578(2) 0.6524(3) 0.43803(17) 0.0338(6) Uani 1 1 d . . . . .
H3 H 0.451547 0.663340 0.497055 0.041 Uiso 1 1 calc R . . . .
C4 C 0.36208(19) 0.6326(2) 0.36422(16) 0.0265(5) Uani 1 1 d . . . . .
C5 C 0.37069(18) 0.6238(2) 0.27173(16) 0.0237(5) Uani 1 1 d . . . . .
C6 C 0.27934(18) 0.6110(2) 0.18704(16) 0.0244(5) Uani 1 1 d . . . . .
C7 C 0.3022(2) 0.5886(2) 0.10442(17) 0.0298(5) Uani 1 1 d . . . . .
H7 H 0.242899 0.573534 0.050989 0.036 Uiso 1 1 calc R . . . .
C8 C 0.4100(2) 0.5876(2) 0.09737(17) 0.0306(5) Uani 1 1 d . . . . .
H8 H 0.421323 0.570304 0.040768 0.037 Uiso 1 1 calc R . . . .
C9 C 0.4978(2) 0.6121(2) 0.17436(17) 0.0287(5) Uani 1 1 d . . . . .
C10 C 0.48061(19) 0.6274(2) 0.26257(17) 0.0263(5) Uani 1 1 d . . . . .
C11 C 0.7359(2) 0.5056(3) 0.3436(2) 0.0403(6) Uani 1 1 d . . . . .
H11A H 0.760608 0.492287 0.409474 0.060 Uiso 1 1 calc GR . . . .
H11B H 0.798597 0.503433 0.320836 0.060 Uiso 1 1 calc GR . . . .
H11C H 0.684736 0.435665 0.314444 0.060 Uiso 1 1 calc GR . . . .
C12 C 0.7562(2) 0.7468(3) 0.3619(3) 0.0517(8) Uani 1 1 d . . . . .
H12A H 0.717945 0.830636 0.344404 0.078 Uiso 1 1 calc GR . . . .
H12B H 0.818852 0.743515 0.339033 0.078 Uiso 1 1 calc GR . . . .
H12C H 0.781497 0.739128 0.428217 0.078 Uiso 1 1 calc GR . . . .
C13 C 0.25606(19) 0.6182(2) 0.38744(15) 0.0262(5) Uani 1 1 d . . . . .
C14 C 0.2204(2) 0.7225(2) 0.43318(17) 0.0326(6) Uani 1 1 d . . . . .
H14 H 0.264565 0.798524 0.451242 0.039 Uiso 1 1 calc R . . . .
C15 C 0.1205(2) 0.7142(3) 0.45191(18) 0.0367(6) Uani 1 1 d . . . . .
H15 H 0.096914 0.785634 0.480605 0.044 Uiso 1 1 calc R . . . .
C16 C 0.0551(2) 0.5994(3) 0.42793(18) 0.0361(6) Uani 1 1 d . . . . .
H16 H -0.012503 0.594110 0.439793 0.043 Uiso 1 1 calc R . . . .
C17 C 0.0916(2) 0.4931(3) 0.38625(18) 0.0332(6) Uani 1 1 d . . . . .
H17 H 0.049151 0.415230 0.371568 0.040 Uiso 1 1 calc R . . . .
C18 C 0.19103(19) 0.5016(2) 0.36618(16) 0.0280(5) Uani 1 1 d . . . . .
H18 H 0.214707 0.429290 0.338376 0.034 Uiso 1 1 calc R . . . .
C19 C 0.15927(18) 0.6256(2) 0.17933(15) 0.0245(5) Uani 1 1 d . . . . .
C20 C 0.11902(19) 0.7407(2) 0.21047(17) 0.0288(5) Uani 1 1 d . . . . .
H20 H 0.167807 0.809470 0.238120 0.035 Uiso 1 1 calc R . . . .
C21 C 0.0068(2) 0.7534(3) 0.20053(19) 0.0357(6) Uani 1 1 d . . . . .
H21 H -0.018826 0.829958 0.222540 0.043 Uiso 1 1 calc R . . . .
C22 C -0.0675(2) 0.6528(3) 0.15796(19) 0.0387(6) Uani 1 1 d . . . . .
H22 H -0.142560 0.661311 0.151703 0.046 Uiso 1 1 calc R . . . .
C23 C -0.0287(2) 0.5400(3) 0.12500(18) 0.0374(6) Uani 1 1 d . . . . .
H23 H -0.078327 0.472919 0.095543 0.045 Uiso 1 1 calc R . . . .
C24 C 0.0834(2) 0.5255(2) 0.13537(17) 0.0305(5) Uani 1 1 d . . . . .
H24 H 0.108324 0.448855 0.112974 0.037 Uiso 1 1 calc R . . . .
C25 C 0.6109(2) 0.6320(3) 0.16227(17) 0.0331(6) Uani 1 1 d . . . . .
H25 H 0.648120 0.712524 0.181839 0.040 Uiso 1 1 calc R . . . .

loop_
_atom_site_aniso_label
_atom_site_aniso_U_11
_atom_site_aniso_U_22
_atom_site_aniso_U_33
_atom_site_aniso_U_23
_atom_site_aniso_U_13
_atom_site_aniso_U_12
O1 0.0343(10) 0.0508(12) 0.0431(10) -0.0040(9) 0.0177(8) 0.0087(9)
N1 0.0224(10) 0.0291(10) 0.0382(11) -0.0003(8) 0.0077(8) -0.0017(8)
C1 0.0240(12) 0.0234(11) 0.0387(13) -0.0013(9) 0.0074(10) -0.0016(9)
C2 0.0217(12) 0.0377(14) 0.0404(14) -0.0001(11) -0.0015(10) -0.0031(10)
C3 0.0317(13) 0.0375(14) 0.0308(12) -0.0034(10) 0.0077(10) -0.0026(10)
C4 0.0235(11) 0.0182(10) 0.0358(12) -0.0009(9) 0.0063(9) -0.0012(8)
C5 0.0210(11) 0.0147(10) 0.0342(12) -0.0011(8) 0.0070(9) 0.0001(8)
C6 0.0211(11) 0.0163(10) 0.0356(12) 0.0017(9) 0.0088(9) -0.0001(8)
C7 0.0272(12) 0.0286(12) 0.0319(12) 0.0000(9) 0.0066(10) -0.0023(9)
C8 0.0304(12) 0.0299(12) 0.0331(12) 0.0017(10) 0.0123(10) 0.0024(10)
C9 0.0276(12) 0.0209(11) 0.0401(13) 0.0034(9) 0.0142(10) 0.0047(9)
C10 0.0235(11) 0.0162(10) 0.0374(12) 0.0000(9) 0.0068(9) 0.0004(8)
C11 0.0296(13) 0.0388(15) 0.0497(16) 0.0042(12) 0.0084(12) 0.0010(11)
C12 0.0356(15) 0.0425(16) 0.082(2) -0.0212(16) 0.0255(15) -0.0140(13)
C13 0.0259(12) 0.0242(11) 0.0265(11) 0.0014(9) 0.0051(9) 0.0002(9)
C14 0.0367(14) 0.0269(12) 0.0336(13) -0.0056(10) 0.0103(11) -0.0033(10)
C15 0.0462(15) 0.0349(14) 0.0319(13) -0.0023(10) 0.0166(11) 0.0057(11)
C16 0.0309(13) 0.0439(15) 0.0371(13) 0.0073(11) 0.0159(11) 0.0022(11)
C17 0.0313(13) 0.0310(12) 0.0364(13) 0.0043(10) 0.0091(10) -0.0081(10)
C18 0.0314(12) 0.0222(11) 0.0304(12) 0.0007(9) 0.0096(10) 0.0004(9)
C19 0.0203(11) 0.0253(11) 0.0274(11) 0.0050(9) 0.0066(9) 0.0004(8)
C20 0.0255(12) 0.0223(11) 0.0375(13) 0.0056(9) 0.0080(10) 0.0002(9)
C21 0.0281(13) 0.0322(13) 0.0487(15) 0.0080(11) 0.0144(11) 0.0088(10)
C22 0.0191(11) 0.0516(16) 0.0436(15) 0.0107(12) 0.0070(10) 0.0029(11)
C23 0.0256(13) 0.0480(16) 0.0344(13) 0.0003(11) 0.0031(10) -0.0123(11)
C24 0.0268(12) 0.0308(12) 0.0329(12) -0.0018(10) 0.0077(10) -0.0041(10)
C25 0.0310(13) 0.0340(13) 0.0344(13) 0.0048(10) 0.0103(10) 0.0029(10)

loop_
_atom_type_symbol
_atom_type_description
_atom_type_scat_dispersion_real
_atom_type_scat_dispersion_imag
_atom_type_scat_source
C C 0.0033 0.0016 'International Tables Vol C Tables 4.2.6.8 and 6.1.1.4'
H H 0.0000 0.0000 'International Tables Vol C Tables 4.2.6.8 and 6.1.1.4'
N N 0.0061 0.0033 'International Tables Vol C Tables 4.2.6.8 and 6.1.1.4'
O O 0.0106 0.0060 'International Tables Vol C Tables 4.2.6.8 and 6.1.1.4'

loop_
_exptl_crystal_face_index_h
_exptl_crystal_face_index_k
_exptl_crystal_face_index_l
_exptl_crystal_face_perp_dist
15 1 -16 0.0318
-15 -1 16 0.0669
7 8 12 0.1940
-7 -8 -11 0.1578
-6 -3 -17 0.1190
6 2 17 0.1752
7 -10 10 0.1945
3 -14 -4 0.1572
-3 14 4 0.1748

loop_
_geom_angle_atom_site_label_1
_geom_angle_atom_site_label_2
_geom_angle_atom_site_label_3
_geom_angle
_geom_angle_site_symmetry_1
_geom_angle_site_symmetry_3
_geom_angle_publ_flag
C1 N1 C11 113.33(19) . . ?
C1 N1 C12 114.3(2) . . ?
C11 N1 C12 111.8(2) . . ?
C2 C1 N1 124.8(2) . . ?
C2 C1 C10 120.3(2) . . ?
C10 C1 N1 114.8(2) . . ?
C1 C2 H2 120.2 . . ?
C1 C2 C3 119.6(2) . . ?
C3 C2 H2 120.2 . . ?
C2 C3 H3 118.7 . . ?
C4 C3 C2 122.6(2) . . ?
C4 C3 H3 118.7 . . ?
C3 C4 C5 118.9(2) . . ?
C3 C4 C13 116.5(2) . . ?
C5 C4 C13 124.6(2) . . ?
C6 C5 C4 126.1(2) . . ?
C10 C5 C4 117.4(2) . . ?
C10 C5 C6 116.5(2) . . ?
C5 C6 C19 125.1(2) . . ?
C7 C6 C5 118.9(2) . . ?
C7 C6 C19 116.0(2) . . ?
C6 C7 H7 118.3 . . ?
C6 C7 C8 123.5(2) . . ?
C8 C7 H7 118.3 . . ?
C7 C8 H8 120.4 . . ?
C9 C8 C7 119.2(2) . . ?
C9 C8 H8 120.4 . . ?
C8 C9 C10 120.0(2) . . ?
C8 C9 C25 118.1(2) . . ?
C10 C9 C25 121.7(2) . . ?
C1 C10 C5 121.0(2) . . ?
C1 C10 C9 117.5(2) . . ?
C9 C10 C5 121.4(2) . . ?
N1 C11 H11A 109.5 . . ?
N1 C11 H11B 109.5 . . ?
N1 C11 H11C 109.5 . . ?
H11A C11 H11B 109.5 . . ?
H11A C11 H11C 109.5 . . ?
H11B C11 H11C 109.5 . . ?
N1 C12 H12A 109.5 . . ?
N1 C12 H12B 109.5 . . ?
N1 C12 H12C 109.5 . . ?
H12A C12 H12B 109.5 . . ?
H12A C12 H12C 109.5 . . ?
H12B C12 H12C 109.5 . . ?
C14 C13 C4 119.8(2) . . ?
C14 C13 C18 118.1(2) . . ?
C18 C13 C4 122.1(2) . . ?
C13 C14 H14 119.5 . . ?
C15 C14 C13 121.0(2) . . ?
C15 C14 H14 119.5 . . ?
C14 C15 H15 119.9 . . ?
C14 C15 C16 120.2(2) . . ?
C16 C15 H15 119.9 . . ?
C15 C16 H16 120.3 . . ?
C17 C16 C15 119.4(2) . . ?
C17 C16 H16 120.3 . . ?
C16 C17 H17 119.7 . . ?
C16 C17 C18 120.6(2) . . ?
C18 C17 H17 119.7 . . ?
C13 C18 H18 119.7 . . ?
C17 C18 C13 120.6(2) . . ?
C17 C18 H18 119.7 . . ?
C20 C19 C6 121.5(2) . . ?
C20 C19 C24 118.4(2) . . ?
C24 C19 C6 119.9(2) . . ?
C19 C20 H20 119.7 . . ?
C21 C20 C19 120.5(2) . . ?
C21 C20 H20 119.7 . . ?
C20 C21 H21 119.8 . . ?
C20 C21 C22 120.5(2) . . ?
C22 C21 H21 119.8 . . ?
C21 C22 H22 120.3 . . ?
C23 C22 C21 119.3(2) . . ?
C23 C22 H22 120.3 . . ?
C22 C23 H23 119.7 . . ?
C22 C23 C24 120.7(2) . . ?
C24 C23 H23 119.7 . . ?
C19 C24 H24 119.8 . . ?
C23 C24 C19 120.5(2) . . ?
C23 C24 H24 119.8 . . ?
O1 C25 C9 122.7(2) . . ?
O1 C25 H25 118.6 . . ?
C9 C25 H25 118.6 . . ?

loop_
_geom_bond_atom_site_label_1
_geom_bond_atom_site_label_2
_geom_bond_distance
_geom_bond_site_symmetry_2
_geom_bond_publ_flag
O1 C25 1.216(3) . ?
N1 C1 1.446(3) . ?
N1 C11 1.459(3) . ?
N1 C12 1.464(3) . ?
C1 C2 1.362(4) . ?
C1 C10 1.416(3) . ?
C2 H2 0.9300 . ?
C2 C3 1.417(3) . ?
C3 H3 0.9300 . ?
C3 C4 1.385(3) . ?
C4 C5 1.444(3) . ?
C4 C13 1.498(3) . ?
C5 C6 1.442(3) . ?
C5 C10 1.442(3) . ?
C6 C7 1.390(3) . ?
C6 C19 1.496(3) . ?
C7 H7 0.9300 . ?
C7 C8 1.402(3) . ?
C8 H8 0.9300 . ?
C8 C9 1.361(3) . ?
C9 C10 1.430(3) . ?
C9 C25 1.513(3) . ?
C11 H11A 0.9600 . ?
C11 H11B 0.9600 . ?
C11 H11C 0.9600 . ?
C12 H12A 0.9600 . ?
C12 H12B 0.9600 . ?
C12 H12C 0.9600 . ?
C13 C14 1.400(3) . ?
C13 C18 1.401(3) . ?
C14 H14 0.9300 . ?
C14 C15 1.384(4) . ?
C15 H15 0.9300 . ?
C15 C16 1.392(4) . ?
C16 H16 0.9300 . ?
C16 C17 1.385(4) . ?
C17 H17 0.9300 . ?
C17 C18 1.387(3) . ?
C18 H18 0.9300 . ?
C19 C20 1.396(3) . ?
C19 C24 1.400(3) . ?
C20 H20 0.9300 . ?
C20 C21 1.388(3) . ?
C21 H21 0.9300 . ?
C21 C22 1.388(4) . ?
C22 H22 0.9300 . ?
C22 C23 1.380(4) . ?
C23 H23 0.9300 . ?
C23 C24 1.386(3) . ?
C24 H24 0.9300 . ?
C25 H25 0.9300 . ?

loop_
_geom_torsion_atom_site_label_1
_geom_torsion_atom_site_label_2
_geom_torsion_atom_site_label_3
_geom_torsion_atom_site_label_4
_geom_torsion
_geom_torsion_site_symmetry_1
_geom_torsion_site_symmetry_2
_geom_torsion_site_symmetry_3
_geom_torsion_site_symmetry_4
_geom_torsion_publ_flag
N1 C1 C2 C3 -176.1(2) . . . . ?
N1 C1 C10 C5 176.64(19) . . . . ?
N1 C1 C10 C9 -1.1(3) . . . . ?
C1 C2 C3 C4 0.3(4) . . . . ?
C2 C1 C10 C5 -2.4(3) . . . . ?
C2 C1 C10 C9 179.9(2) . . . . ?
C2 C3 C4 C5 -3.7(4) . . . . ?
C2 C3 C4 C13 174.6(2) . . . . ?
C3 C4 C5 C6 -176.3(2) . . . . ?
C3 C4 C5 C10 4.0(3) . . . . ?
C3 C4 C13 C14 59.7(3) . . . . ?
C3 C4 C13 C18 -119.3(2) . . . . ?
C4 C5 C6 C7 -172.9(2) . . . . ?
C4 C5 C6 C19 9.8(3) . . . . ?
C4 C5 C10 C1 -1.1(3) . . . . ?
C4 C5 C10 C9 176.62(19) . . . . ?
C4 C13 C14 C15 177.2(2) . . . . ?
C4 C13 C18 C17 -178.1(2) . . . . ?
C5 C4 C13 C14 -122.0(2) . . . . ?
C5 C4 C13 C18 59.0(3) . . . . ?
C5 C6 C7 C8 -4.9(3) . . . . ?
C5 C6 C19 C20 55.1(3) . . . . ?
C5 C6 C19 C24 -128.5(2) . . . . ?
C6 C5 C10 C1 179.21(19) . . . . ?
C6 C5 C10 C9 -3.1(3) . . . . ?
C6 C7 C8 C9 -1.3(4) . . . . ?
C6 C19 C20 C21 178.4(2) . . . . ?
C6 C19 C24 C23 -177.8(2) . . . . ?
C7 C6 C19 C20 -122.3(2) . . . . ?
C7 C6 C19 C24 54.1(3) . . . . ?
C7 C8 C9 C10 5.2(3) . . . . ?
C7 C8 C9 C25 -170.5(2) . . . . ?
C8 C9 C10 C1 174.8(2) . . . . ?
C8 C9 C10 C5 -3.0(3) . . . . ?
C8 C9 C25 O1 -58.9(3) . . . . ?
C10 C1 C2 C3 2.8(4) . . . . ?
C10 C5 C6 C7 6.8(3) . . . . ?
C10 C5 C6 C19 -170.51(19) . . . . ?
C10 C9 C25 O1 125.4(3) . . . . ?
C11 N1 C1 C2 78.0(3) . . . . ?
C11 N1 C1 C10 -100.9(2) . . . . ?
C12 N1 C1 C2 -51.6(3) . . . . ?
C12 N1 C1 C10 129.4(3) . . . . ?
C13 C4 C5 C6 5.4(3) . . . . ?
C13 C4 C5 C10 -174.26(19) . . . . ?
C13 C14 C15 C16 2.0(4) . . . . ?
C14 C13 C18 C17 2.9(3) . . . . ?
C14 C15 C16 C17 0.8(4) . . . . ?
C15 C16 C17 C18 -1.7(4) . . . . ?
C16 C17 C18 C13 -0.2(4) . . . . ?
C18 C13 C14 C15 -3.8(4) . . . . ?
C19 C6 C7 C8 172.6(2) . . . . ?
C19 C20 C21 C22 -1.1(4) . . . . ?
C20 C19 C24 C23 -1.3(3) . . . . ?
C20 C21 C22 C23 -0.4(4) . . . . ?
C21 C22 C23 C24 1.0(4) . . . . ?
C22 C23 C24 C19 -0.2(4) . . . . ?
C24 C19 C20 C21 2.0(3) . . . . ?
C25 C9 C10 C1 -9.6(3) . . . . ?
C25 C9 C10 C5 172.6(2) . . . . ?

loop_
_exptl_oxdiff_crystal_face_indexfrac_h
_exptl_oxdiff_crystal_face_indexfrac_k
_exptl_oxdiff_crystal_face_indexfrac_l
_exptl_oxdiff_crystal_face_x
_exptl_oxdiff_crystal_face_y
_exptl_oxdiff_crystal_face_z
15.0000 1.0000 -16.0000 -0.9217 -0.2764 0.2142
-15.0000 -1.0000 16.0000 0.9217 0.2764 -0.2142
7.0000 8.0000 12.0000 -0.2032 -0.0838 -0.9738
-7.0000 -8.0000 -11.0000 0.2264 0.0665 0.9341
-6.0000 -3.0000 -17.0000 -0.0979 0.3845 0.9477
6.0000 2.0000 17.0000 0.1279 -0.4353 -0.9079
7.0000 -10.0000 10.0000 0.2906 -0.9642 -0.1768
3.0000 -14.0000 -4.0000 0.2233 -0.7633 0.6406
-3.0000 14.0000 4.0000 -0.2233 0.7633 -0.6406
